data_4067875
loop_
_publ_author_name
'Kuan, Seah Ling'
'Leong, Weng Kee'
'Webster, Richard D.'
'Goh, Lai Yoong'

_publ_section_title
;
 Mixed-Sandwich Cp*Cr Complexes Containing Poly(methimazolyl)borates (Cp*
 = C5Me5): Syntheses and Structural and Electrochemical Studies
;
_journal_issue 1
_journal_name_full Organometallics
_journal_page_first 273
_journal_paper_doi 10.1021/om2008666
_journal_volume 31
_journal_year 2012
_chemical_formula_sum 'C19 H29.5 B Br Cr N4 O0.25 S2'
_chemical_formula_weight 524.81
_chemical_name_systematic
; 
 ? 
;
_space_group_IT_number 12
_symmetry_cell_setting monoclinic
_symmetry_space_group_name_Hall '-C 2y'
_symmetry_space_group_name_H-M 'C 1 2/m 1'
_atom_sites_solution_hydrogens geom
_atom_sites_solution_primary direct
_atom_sites_solution_secondary difmap
_audit_creation_method SHELXL-97
_cell_angle_alpha 90.00
_cell_angle_beta 131.628(2)
_cell_angle_gamma 90.00
_cell_formula_units_Z 8
_cell_length_a 28.3957(16)
_cell_length_b 11.6257(6)
_cell_length_c 20.3920(11)
_cell_measurement_reflns_used 1946
_cell_measurement_temperature 223(2)
_cell_measurement_theta_max 20.95
_cell_measurement_theta_min 2.67
_cell_volume 5031.8(5)
_computing_cell_refinement 'Bruker SMART'
_computing_data_collection 'Bruker SMART'
_computing_data_reduction 'Bruker SAINT'
_computing_molecular_graphics 'Bruker SHELXTL'
_computing_publication_material 'Bruker SHELXTL'
_computing_structure_refinement 'SHELXL-97 (Sheldrick, 1997)'
_computing_structure_solution 'SHELXS-97 (Sheldrick, 1990)'
_diffrn_ambient_temperature 223(2)
_diffrn_measured_fraction_theta_full 0.999
_diffrn_measured_fraction_theta_max 0.999
_diffrn_measurement_device_type 'CCD area detector'
_diffrn_measurement_method 'phi and omega scans'
_diffrn_radiation_monochromator graphite
_diffrn_radiation_source 'fine-focus sealed tube'
_diffrn_radiation_type MoK\a
_diffrn_radiation_wavelength 0.71073
_diffrn_reflns_av_R_equivalents 0.0725
_diffrn_reflns_av_sigmaI/netI 0.0657
_diffrn_reflns_limit_h_max 26
_diffrn_reflns_limit_h_min -35
_diffrn_reflns_limit_k_max 14
_diffrn_reflns_limit_k_min 0
_diffrn_reflns_limit_l_max 25
_diffrn_reflns_limit_l_min 0
_diffrn_reflns_number 21548
_diffrn_reflns_theta_full 26.37
_diffrn_reflns_theta_max 26.37
_diffrn_reflns_theta_min 2.00
_exptl_absorpt_coefficient_mu 2.222
_exptl_absorpt_correction_T_max 0.8782
_exptl_absorpt_correction_T_min 0.6649
_exptl_absorpt_correction_type multi-scan
_exptl_absorpt_process_details SADABS
_exptl_crystal_colour blue
_exptl_crystal_density_diffrn 1.386
_exptl_crystal_density_method 'not measured'
_exptl_crystal_description block
_exptl_crystal_F_000 2156
_exptl_crystal_size_max 0.20
_exptl_crystal_size_mid 0.18
_exptl_crystal_size_min 0.06
_refine_diff_density_max 1.663
_refine_diff_density_min -1.496
_refine_diff_density_rms 0.128
_refine_ls_extinction_method none
_refine_ls_goodness_of_fit_ref 1.078
_refine_ls_hydrogen_treatment mixed
_refine_ls_matrix_type full
_refine_ls_number_parameters 365
_refine_ls_number_reflns 5417
_refine_ls_number_restraints 2
_refine_ls_restrained_S_all 1.078
_refine_ls_R_factor_all 0.1291
_refine_ls_R_factor_gt 0.0899
_refine_ls_shift/su_max 0.006
_refine_ls_shift/su_mean 0.000
_refine_ls_structure_factor_coef Fsqd
_refine_ls_weighting_details 'calc w=1/[\s^2^(Fo^2^)+(0.0898P)^2^+48.0000P] where P=(Fo^2^+2Fc^2^)/3'
_refine_ls_weighting_scheme calc
_refine_ls_wR_factor_gt 0.2089
_refine_ls_wR_factor_ref 0.2329
_reflns_number_gt 3682
_reflns_number_total 5417
_reflns_threshold_expression >2sigma(I)
_cod_data_source_file om2008666_si_002.cif
_cod_data_source_block sl10
_cod_depositor_comments
;
The following automatic conversions were performed:

'_symmetry_cell_setting' value 'Monoclinic' changed to 'monoclinic'
according to /home/saulius/struct/CIF-dictionaries/cif_core.dic
dictionary named 'cif_core.dic' version 2.4.1 from 2010-06-29.

Automatic conversion script
Id: cif_fix_values 1715 2011-07-08 13:25:40Z adriana 
;
_cod_original_sg_symbol_H-M C2/m
_cod_original_formula_sum 'C19 H29.50 B Br Cr N4 O0.25 S2'
_cod_database_code 4067875

loop_
_symmetry_equiv_pos_as_xyz
'x, y, z'
'-x, y, -z'
'x+1/2, y+1/2, z'
'-x+1/2, y+1/2, -z'
'-x, -y, -z'
'x, -y, z'
'-x+1/2, -y+1/2, -z'
'x+1/2, -y+1/2, z'

loop_
_atom_site_label
_atom_site_type_symbol
_atom_site_fract_x
_atom_site_fract_y
_atom_site_fract_z
_atom_site_U_iso_or_equiv
_atom_site_adp_type
_atom_site_occupancy
_atom_site_symmetry_multiplicity
_atom_site_calc_flag
_atom_site_refinement_flags
_atom_site_disorder_assembly
_atom_site_disorder_group
Cr1A Cr 0.46794(7) 1.0000 0.19931(9) 0.0369(4) Uani 1 2 d S . .
Br1A Br 0.44776(6) 1.0000 0.29915(7) 0.0796(5) Uani 1 2 d S . .
S1A S 0.40071(8) 0.84443(16) 0.10683(13) 0.0442(5) Uani 1 1 d . . .
B1A B 0.2678(5) 1.0000 0.0083(7) 0.042(3) Uani 1 2 d S . .
H1A1 H 0.2870 1.0000 -0.0176 0.050 Uiso 1 2 calc SR . .
H1A2 H 0.2219 1.0000 -0.0393 0.050 Uiso 1 2 calc SR . .
C1A C 0.5317(3) 0.9388(8) 0.1778(4) 0.058(2) Uani 1 1 d . . .
C2A C 0.5572(3) 0.9019(8) 0.2620(5) 0.053(2) Uani 1 1 d . . .
C3A C 0.5731(4) 1.0000 0.3136(6) 0.049(3) Uani 1 2 d S . .
C4A C 0.5140(4) 0.8638(11) 0.1053(6) 0.084(4) Uani 1 1 d . . .
H4A1 H 0.4781 0.8968 0.0495 0.126 Uiso 1 1 calc R . .
H4A2 H 0.5032 0.7879 0.1114 0.126 Uiso 1 1 calc R . .
H4A3 H 0.5492 0.8579 0.1078 0.126 Uiso 1 1 calc R . .
C5A C 0.5677(4) 0.7805(9) 0.2923(6) 0.075(3) Uani 1 1 d . . .
H5A1 H 0.6091 0.7556 0.3161 0.113 Uiso 1 1 calc R . .
H5A2 H 0.5358 0.7318 0.2431 0.113 Uiso 1 1 calc R . .
H5A3 H 0.5652 0.7751 0.3373 0.113 Uiso 1 1 calc R . .
C6A C 0.6071(5) 1.0000 0.4099(7) 0.068(4) Uani 1 2 d S . .
H6A1 H 0.6496 1.0288 0.4430 0.102 Uiso 0.50 1 calc PR . .
H6A2 H 0.6088 0.9222 0.4286 0.102 Uiso 0.50 1 calc PR . .
H6A3 H 0.5849 1.0490 0.4201 0.102 Uiso 0.50 1 calc PR . .
C11A C 0.3427(3) 0.8324(6) 0.1119(5) 0.0432(17) Uani 1 1 d . . .
N12A N 0.2894(3) 0.8919(5) 0.0678(4) 0.0409(14) Uani 1 1 d . . .
C13A C 0.2571(4) 0.8469(8) 0.0910(6) 0.055(2) Uani 1 1 d . . .
H13A H 0.2178 0.8727 0.0700 0.066 Uiso 1 1 calc R . .
C14A C 0.2901(4) 0.7623(8) 0.1471(6) 0.066(3) Uani 1 1 d . . .
H14A H 0.2788 0.7169 0.1728 0.080 Uiso 1 1 calc R . .
N15A N 0.3440(3) 0.7529(6) 0.1609(5) 0.0571(18) Uani 1 1 d . . .
C16A C 0.3955(5) 0.6736(9) 0.2214(7) 0.086(4) Uani 1 1 d . . .
H16A H 0.4026 0.6258 0.1897 0.129 Uiso 1 1 calc R . .
H16B H 0.3848 0.6253 0.2486 0.129 Uiso 1 1 calc R . .
H16C H 0.4334 0.7168 0.2663 0.129 Uiso 1 1 calc R . .
Cr1B Cr 0.31982(6) 0.5000 0.42181(9) 0.0296(4) Uani 1 2 d S . .
S2B S 0.20751(11) 0.5000 0.31659(16) 0.0412(6) Uani 1 2 d S . .
Br1B Br 0.33855(6) 0.5000 0.32126(8) 0.0932(6) Uani 1 2 d S . .
S1B S 0.3366(2) 0.6912(5) 0.4729(4) 0.0394(12) Uani 0.50 1 d P . -1
B1B B 0.1965(8) 0.7833(17) 0.2863(11) 0.046(4) Uani 0.50 1 d P . -1
H1B1 H 0.1979 0.7507 0.3319 0.055 Uiso 0.50 1 calc PR . -1
H1B2 H 0.1660 0.8465 0.2576 0.055 Uiso 0.50 1 calc PR . -1
C1B C 0.3518(3) 0.4395(7) 0.5516(4) 0.045(4) Uani 0.50 1 d PG . -1
C2B C 0.4057(3) 0.4457(7) 0.5604(4) 0.048(4) Uani 0.50 1 d PG . -1
C3B C 0.3980(4) 0.3645(7) 0.5019(6) 0.059(5) Uani 0.50 1 d PG . -1
C4B C 0.3394(4) 0.3080(7) 0.4569(6) 0.061(12) Uani 0.50 1 d PG . -1
C5B C 0.3108(4) 0.3544(7) 0.4877(5) 0.046(4) Uani 0.50 1 d PG . -1
C6B C 0.3402(5) 0.5048(12) 0.6016(6) 0.085(6) Uani 0.50 1 d PG . -1
H6B1 H 0.2995 0.4833 0.5819 0.127 Uiso 0.50 1 calc PR . -1
H6B2 H 0.3404 0.5865 0.5923 0.127 Uiso 0.50 1 calc PR . -1
H6B3 H 0.3729 0.4875 0.6636 0.127 Uiso 0.50 1 calc PR . -1
C7B C 0.4615(4) 0.5249(10) 0.6212(7) 0.077(7) Uani 0.50 1 d PG . -1
H7B1 H 0.4918 0.5119 0.6145 0.115 Uiso 0.50 1 calc PR . -1
H7B2 H 0.4811 0.5093 0.6814 0.115 Uiso 0.50 1 calc PR . -1
H7B3 H 0.4473 0.6042 0.6069 0.115 Uiso 0.50 1 calc PR . -1
C8B C 0.4441(6) 0.3421(12) 0.4896(9) 0.124(11) Uani 0.50 1 d PG . -1
H8B1 H 0.4276 0.2825 0.4458 0.186 Uiso 0.50 1 calc PR . -1
H8B2 H 0.4841 0.3172 0.5448 0.186 Uiso 0.50 1 calc PR . -1
H8B3 H 0.4503 0.4121 0.4703 0.186 Uiso 0.50 1 calc PR . -1
C9B C 0.3121(7) 0.2151(12) 0.3885(9) 0.073(15) Uani 0.50 1 d PG . -1
H9B1 H 0.3410 0.1992 0.3795 0.110 Uiso 0.50 1 calc PR . -1
H9B2 H 0.2721 0.2406 0.3337 0.110 Uiso 0.50 1 calc PR . -1
H9B3 H 0.3058 0.1457 0.4082 0.110 Uiso 0.50 1 calc PR . -1
C10B C 0.2478(5) 0.3194(11) 0.4576(7) 0.087(7) Uani 0.50 1 d PG . -1
H10A H 0.2393 0.3642 0.4889 0.130 Uiso 0.50 1 calc PR . -1
H10B H 0.2488 0.2383 0.4696 0.130 Uiso 0.50 1 calc PR . -1
H10C H 0.2150 0.3332 0.3951 0.130 Uiso 0.50 1 calc PR . -1
C11B C 0.3198(10) 0.783(2) 0.3956(15) 0.051(10) Uani 0.50 1 d P . -1
N12B N 0.2635(5) 0.8281(11) 0.3277(8) 0.041(3) Uani 0.50 1 d P . -1
C13B C 0.2713(8) 0.9078(13) 0.2846(11) 0.050(4) Uani 0.50 1 d P . -1
H13B H 0.2390 0.9474 0.2327 0.060 Uiso 0.50 1 calc PR . -1
C14B C 0.3338(8) 0.9180(14) 0.3309(12) 0.058(4) Uani 0.50 1 d P . -1
H14B H 0.3532 0.9674 0.3185 0.069 Uiso 0.50 1 calc PR . -1
N15B N 0.3632(6) 0.8423(11) 0.3993(8) 0.044(3) Uani 0.50 1 d P . -1
C16B C 0.4315(7) 0.8204(17) 0.4655(12) 0.066(5) Uani 0.50 1 d P . -1
H16A H 0.4521 0.8584 0.4480 0.098 Uiso 0.50 1 calc PR . -1
H16B H 0.4392 0.7382 0.4701 0.098 Uiso 0.50 1 calc PR . -1
H16C H 0.4482 0.8501 0.5218 0.098 Uiso 0.50 1 calc PR . -1
C21B C 0.1858(6) 0.5740(14) 0.2298(8) 0.039(3) Uani 0.50 1 d P . -1
N22B N 0.1776(5) 0.6901(12) 0.2187(7) 0.042(3) Uani 0.50 1 d P . -1
C23B C 0.1577(7) 0.7145(19) 0.1374(10) 0.058(5) Uani 0.50 1 d P . -1
H23B H 0.1495 0.7883 0.1130 0.070 Uiso 0.50 1 calc PR . -1
C24B C 0.1520(7) 0.614(2) 0.0985(10) 0.058(6) Uani 0.50 1 d P . -1
H24B H 0.1375 0.6051 0.0419 0.070 Uiso 0.50 1 calc PR . -1
N25B N 0.1705(8) 0.5317(11) 0.1552(11) 0.039(6) Uani 0.50 1 d P . -1
C26B C 0.1768(11) 0.407(2) 0.1432(16) 0.074(9) Uani 0.50 1 d P . -1
H26A H 0.1658 0.3968 0.0872 0.110 Uiso 0.50 1 calc PR . -1
H26B H 0.1487 0.3618 0.1444 0.110 Uiso 0.50 1 calc PR . -1
H26C H 0.2199 0.3827 0.1902 0.110 Uiso 0.50 1 calc PR . -1
O1S O 0.1186(6) 1.0000 0.0469(9) 0.044(3) Uani 0.50 2 d SPD . .
C1S C 0.0872(16) 1.0000 -0.0386(19) 0.098(10) Uiso 0.50 2 d SPD A .
H1S1 H 0.1030 1.0673 -0.0479 0.117 Uiso 0.25 1 calc PR . .
H1S2 H 0.1030 0.9327 -0.0479 0.117 Uiso 0.25 1 calc PR . .
C2S C 0.0280(18) 1.0000 -0.103(3) 0.126(14) Uiso 0.50 2 d SPD . .
H2S1 H 0.0198 1.0000 -0.1577 0.188 Uiso 0.50 2 calc SPR A .
H2S2 H 0.0096 1.0681 -0.1007 0.188 Uiso 0.25 1 calc PR . .
H2S3 H 0.0096 0.9319 -0.1007 0.188 Uiso 0.25 1 calc PR . .
C3S C 0.103(2) 0.911(3) 0.069(2) 0.082(12) Uiso 0.25 1 d PD A 3
H3S1 H 0.0581 0.9175 0.0366 0.099 Uiso 0.25 1 calc PR A 3
H3S2 H 0.1082 0.8424 0.0455 0.099 Uiso 0.25 1 calc PR A 3
C4S C 0.1313(19) 0.889(3) 0.150(2) 0.074(11) Uiso 0.25 1 d PD A 3
H4S1 H 0.1586 0.9523 0.1868 0.111 Uiso 0.25 1 calc PR A 3
H4S2 H 0.1562 0.8190 0.1686 0.111 Uiso 0.25 1 calc PR A 3
H4S3 H 0.1000 0.8778 0.1552 0.111 Uiso 0.25 1 calc PR A 3

loop_
_atom_site_aniso_label
_atom_site_aniso_U_11
_atom_site_aniso_U_22
_atom_site_aniso_U_33
_atom_site_aniso_U_23
_atom_site_aniso_U_13
_atom_site_aniso_U_12
Cr1A 0.0240(7) 0.0650(11) 0.0252(7) 0.000 0.0178(6) 0.000
Br1A 0.0451(7) 0.1712(16) 0.0371(6) 0.000 0.0334(6) 0.000
S1A 0.0411(10) 0.0386(10) 0.0675(12) 0.0054(9) 0.0423(10) 0.0020(8)
B1A 0.028(6) 0.057(8) 0.030(5) 0.000 0.014(5) 0.000
C1A 0.024(3) 0.121(7) 0.032(3) -0.009(4) 0.020(3) -0.001(4)
C2A 0.027(4) 0.089(7) 0.036(4) 0.000(4) 0.019(3) 0.009(4)
C3A 0.022(5) 0.099(9) 0.026(5) 0.000 0.015(4) 0.000
C4A 0.043(5) 0.167(11) 0.053(5) -0.024(6) 0.036(4) 0.003(6)
C5A 0.047(5) 0.087(8) 0.070(6) 0.002(5) 0.030(5) 0.026(5)
C6A 0.027(5) 0.124(12) 0.029(6) 0.000 0.009(5) 0.000
C11A 0.038(4) 0.042(4) 0.054(4) 0.008(3) 0.032(4) 0.000(3)
N12A 0.032(3) 0.044(4) 0.051(3) 0.000(3) 0.030(3) -0.003(3)
C13A 0.040(4) 0.062(5) 0.072(5) 0.006(4) 0.041(4) -0.002(4)
C14A 0.058(5) 0.073(6) 0.094(7) 0.023(5) 0.062(5) 0.002(5)
N15A 0.042(4) 0.056(4) 0.080(5) 0.024(4) 0.043(4) 0.003(3)
C16A 0.076(7) 0.077(7) 0.125(9) 0.059(7) 0.075(7) 0.026(6)
Cr1B 0.0274(7) 0.0374(9) 0.0270(7) 0.000 0.0192(6) 0.000
S2B 0.0296(12) 0.0610(17) 0.0319(12) 0.000 0.0199(11) 0.000
Br1B 0.0518(8) 0.202(2) 0.0470(7) 0.000 0.0418(7) 0.000
S1B 0.041(3) 0.039(3) 0.0334(19) 0.0092(18) 0.023(2) 0.009(2)
B1B 0.038(9) 0.067(12) 0.044(9) 0.021(8) 0.032(8) 0.027(8)
C1B 0.058(9) 0.042(8) 0.032(7) 0.006(6) 0.029(7) -0.005(7)
C2B 0.039(8) 0.039(8) 0.052(9) 0.023(7) 0.025(7) 0.015(6)
C3B 0.051(10) 0.079(13) 0.062(10) 0.041(10) 0.044(9) 0.031(9)
C4B 0.08(2) 0.041(14) 0.060(17) 0.007(12) 0.047(15) 0.026(13)
C5B 0.038(8) 0.064(10) 0.039(8) 0.006(7) 0.027(7) 0.005(8)
C6B 0.156(17) 0.067(11) 0.069(9) -0.01(2) 0.091(11) 0.03(3)
C7B 0.050(9) 0.047(19) 0.070(10) -0.012(8) 0.013(8) -0.006(8)
C8B 0.107(19) 0.15(3) 0.17(3) 0.07(2) 0.12(2) 0.088(19)
C9B 0.13(3) 0.021(14) 0.040(16) -0.024(12) 0.046(18) -0.007(14)
C10B 0.063(12) 0.100(16) 0.100(15) 0.035(13) 0.055(12) -0.020(11)
C11B 0.032(10) 0.07(2) 0.057(17) -0.015(14) 0.034(11) 0.003(11)
N12B 0.042(7) 0.050(8) 0.044(7) 0.011(6) 0.033(6) 0.012(6)
C13B 0.058(10) 0.042(9) 0.062(10) 0.010(7) 0.045(9) 0.001(7)
C14B 0.074(12) 0.044(10) 0.085(12) -0.004(9) 0.065(11) -0.012(9)
N15B 0.049(7) 0.039(7) 0.059(8) 0.006(6) 0.041(7) 0.004(6)
C16B 0.037(9) 0.078(13) 0.085(12) -0.001(10) 0.042(9) -0.003(9)
C21B 0.017(6) 0.062(10) 0.026(6) 0.004(6) 0.009(5) 0.008(6)
N22B 0.024(6) 0.069(9) 0.037(6) 0.012(6) 0.022(5) 0.004(6)
C23B 0.035(8) 0.109(16) 0.032(8) 0.035(10) 0.024(7) 0.013(9)
C24B 0.013(8) 0.134(19) 0.015(7) 0.002(11) 0.004(6) 0.006(10)
N25B 0.032(6) 0.049(19) 0.029(6) -0.006(7) 0.018(5) 0.010(7)
C26B 0.025(11) 0.10(3) 0.039(13) -0.004(15) -0.004(9) 0.000(14)
O1S 0.041(8) 0.034(8) 0.037(7) 0.000 0.018(7) 0.000

loop_
_atom_type_symbol
_atom_type_description
_atom_type_scat_dispersion_real
_atom_type_scat_dispersion_imag
_atom_type_scat_source
C C 0.0033 0.0016 'International Tables Vol C Tables 4.2.6.8 and 6.1.1.4'
H H 0.0000 0.0000 'International Tables Vol C Tables 4.2.6.8 and 6.1.1.4'
B B 0.0013 0.0007 'International Tables Vol C Tables 4.2.6.8 and 6.1.1.4'
N N 0.0061 0.0033 'International Tables Vol C Tables 4.2.6.8 and 6.1.1.4'
O O 0.0106 0.0060 'International Tables Vol C Tables 4.2.6.8 and 6.1.1.4'
S S 0.1246 0.1234 'International Tables Vol C Tables 4.2.6.8 and 6.1.1.4'
Cr Cr 0.3209 0.6236 'International Tables Vol C Tables 4.2.6.8 and 6.1.1.4'
Br Br -0.2901 2.4595 'International Tables Vol C Tables 4.2.6.8 and 6.1.1.4'

loop_
_geom_angle_atom_site_label_1
_geom_angle_atom_site_label_2
_geom_angle_atom_site_label_3
_geom_angle
_geom_angle_site_symmetry_1
_geom_angle_site_symmetry_3
C1A Cr1A C1A 37.0(5) 6_575 .
C1A Cr1A C2A 36.8(3) 6_575 6_575
C1A Cr1A C2A 61.4(3) . 6_575
C1A Cr1A C2A 61.4(3) 6_575 .
C1A Cr1A C2A 36.8(3) . .
C2A Cr1A C2A 61.0(5) 6_575 .
C1A Cr1A C3A 61.1(3) 6_575 .
C1A Cr1A C3A 61.1(3) . .
C2A Cr1A C3A 36.4(2) 6_575 .
C2A Cr1A C3A 36.4(2) . .
C1A Cr1A S1A 114.3(2) 6_575 .
C1A Cr1A S1A 86.0(2) . .
C2A Cr1A S1A 147.4(2) 6_575 .
C2A Cr1A S1A 94.2(2) . .
C3A Cr1A S1A 129.13(7) . .
C1A Cr1A S1A 86.0(2) 6_575 6_575
C1A Cr1A S1A 114.3(2) . 6_575
C2A Cr1A S1A 94.2(2) 6_575 6_575
C2A Cr1A S1A 147.4(2) . 6_575
C3A Cr1A S1A 129.13(7) . 6_575
S1A Cr1A S1A 98.62(10) . 6_575
C1A Cr1A Br1A 145.7(2) 6_575 .
C1A Cr1A Br1A 145.7(2) . .
C2A Cr1A Br1A 108.9(2) 6_575 .
C2A Cr1A Br1A 108.9(2) . .
C3A Cr1A Br1A 91.2(2) . .
S1A Cr1A Br1A 98.66(6) . .
S1A Cr1A Br1A 98.66(6) 6_575 .
C11A S1A Cr1A 108.0(3) . .
N12A B1A N12A 107.2(8) 6_575 .
C2A C1A C1A 107.6(5) . 6_575
C2A C1A C4A 126.3(9) . .
C1A C1A C4A 125.9(6) 6_575 .
C2A C1A Cr1A 71.8(4) . .
C1A C1A Cr1A 71.5(2) 6_575 .
C4A C1A Cr1A 126.6(5) . .
C3A C2A C1A 108.3(8) . .
C3A C2A C5A 125.6(7) . .
C1A C2A C5A 126.1(8) . .
C3A C2A Cr1A 72.2(5) . .
C1A C2A Cr1A 71.5(4) . .
C5A C2A Cr1A 123.8(6) . .
C2A C3A C2A 108.2(9) . 6_575
C2A C3A C6A 125.8(5) . .
C2A C3A C6A 125.8(5) 6_575 .
C2A C3A Cr1A 71.4(5) . .
C2A C3A Cr1A 71.4(5) 6_575 .
C6A C3A Cr1A 127.6(7) . .
N12A C11A N15A 108.5(6) . .
N12A C11A S1A 128.4(5) . .
N15A C11A S1A 123.1(6) . .
C11A N12A C13A 106.7(6) . .
C11A N12A B1A 128.8(7) . .
C13A N12A B1A 124.2(7) . .
C14A C13A N12A 109.2(7) . .
C13A C14A N15A 107.0(7) . .
C11A N15A C14A 108.6(7) . .
C11A N15A C16A 125.7(6) . .
C14A N15A C16A 125.6(7) . .
C1B Cr1B C1B 36.2(4) 6_565 .
C1B Cr1B C2B 36.5(2) 6_565 6_565
C1B Cr1B C2B 50.8(3) . 6_565
C1B Cr1B C2B 50.8(3) 6_565 .
C1B Cr1B C2B 36.46(14) . .
C2B Cr1B C2B 32.2(4) 6_565 .
C1B Cr1B C5B 36.4(4) 6_565 6_565
C1B Cr1B C5B 69.9(4) . 6_565
C2B Cr1B C5B 60.6(4) 6_565 6_565
C2B Cr1B C5B 85.5(4) . 6_565
C1B Cr1B C5B 69.9(4) 6_565 .
C1B Cr1B C5B 36.44(14) . .
C2B Cr1B C5B 85.5(3) 6_565 .
C2B Cr1B C5B 60.6(2) . .
C5B Cr1B C5B 96.0(4) 6_565 .
C1B Cr1B C3B 60.5(5) 6_565 6_565
C1B Cr1B C3B 86.3(4) . 6_565
C2B Cr1B C3B 36.2(3) 6_565 6_565
C2B Cr1B C3B 64.8(4) . 6_565
C5B Cr1B C3B 60.4(4) 6_565 6_565
C5B Cr1B C3B 121.7(4) . 6_565
C1B Cr1B C3B 86.3(3) 6_565 .
C1B Cr1B C3B 60.5(2) . .
C2B Cr1B C3B 64.8(4) 6_565 .
C2B Cr1B C3B 36.23(13) . .
C5B Cr1B C3B 121.7(4) 6_565 .
C5B Cr1B C3B 60.4(2) . .
C3B Cr1B C3B 86.7(4) 6_565 .
C1B Cr1B C4B 60.5(6) 6_565 6_565
C1B Cr1B C4B 96.4(4) . 6_565
C2B Cr1B C4B 60.4(5) 6_565 6_565
C2B Cr1B C4B 92.6(4) . 6_565
C5B Cr1B C4B 36.2(3) 6_565 6_565
C5B Cr1B C4B 129.6(5) . 6_565
C3B Cr1B C4B 36.1(3) 6_565 6_565
C3B Cr1B C4B 121.8(5) . 6_565
C1B Cr1B C4B 96.4(4) 6_565 .
C1B Cr1B C4B 60.5(2) . .
C2B Cr1B C4B 92.6(3) 6_565 .
C2B Cr1B C4B 60.4(2) . .
C5B Cr1B C4B 129.6(3) 6_565 .
C5B Cr1B C4B 36.18(14) . .
C3B Cr1B C4B 121.8(4) 6_565 .
C3B Cr1B C4B 36.06(14) . .
C4B Cr1B C4B 152.8(5) 6_565 .
C1B Cr1B S1B 52.1(3) 6_565 .
C1B Cr1B S1B 88.3(3) . .
C2B Cr1B S1B 57.1(3) 6_565 .
C2B Cr1B S1B 88.7(2) . .
C5B Cr1B S1B 27.2(3) 6_565 .
C5B Cr1B S1B 120.5(3) . .
C3B Cr1B S1B 39.2(3) 6_565 .
C3B Cr1B S1B 121.0(2) . .
C4B Cr1B S1B 9.3(5) 6_565 .
C4B Cr1B S1B 147.1(2) . .
C1B Cr1B S1B 88.3(3) 6_565 6_565
C1B Cr1B S1B 52.1(3) . 6_565
C2B Cr1B S1B 88.7(3) 6_565 6_565
C2B Cr1B S1B 57.1(2) . 6_565
C5B Cr1B S1B 120.5(4) 6_565 6_565
C5B Cr1B S1B 27.2(3) . 6_565
C3B Cr1B S1B 121.0(3) 6_565 6_565
C3B Cr1B S1B 39.2(3) . 6_565
C4B Cr1B S1B 147.1(5) 6_565 6_565
C4B Cr1B S1B 9.3(3) . 6_565
S1B Cr1B S1B 140.0(3) . 6_565
C21B S2B C21B 61.9(10) 6_565 .
C21B S2B Cr1B 106.5(4) 6_565 .
C21B S2B Cr1B 106.5(4) . .
C11B S1B Cr1B 109.5(8) . .
N22B B1B N12B 106.9(11) . .
C2B C1B C5B 108.0 . .
C2B C1B C6B 127.2 . .
C5B C1B C6B 124.7 . .
C2B C1B Cr1B 72.1(2) . .
C5B C1B Cr1B 72.3(3) . .
C6B C1B Cr1B 123.3(3) . .
C1B C2B C3B 108.0 . .
C1B C2B C7B 126.0 . .
C3B C2B C7B 126.0 . .
C1B C2B Cr1B 71.4(2) . .
C3B C2B Cr1B 72.6(3) . .
C7B C2B Cr1B 121.7(3) . .
C2B C3B C4B 108.0 . .
C2B C3B C8B 126.0 . .
C4B C3B C8B 126.0 . .
C2B C3B Cr1B 71.1(3) . .
C4B C3B Cr1B 72.0(2) . .
C8B C3B Cr1B 122.5(2) . .
C5B C4B C3B 108.0 . .
C5B C4B C9B 126.0 . .
C3B C4B C9B 126.0 . .
C5B C4B Cr1B 71.2(2) . .
C3B C4B Cr1B 71.9(2) . .
C9B C4B Cr1B 122.6(3) . .
C4B C5B C1B 108.0 . .
C4B C5B C10B 126.0 . .
C1B C5B C10B 126.0 . .
C4B C5B Cr1B 72.6(3) . .
C1B C5B Cr1B 71.3(3) . .
C10B C5B Cr1B 121.8(2) . .
N12B C11B N15B 105.7(18) . .
N12B C11B S1B 127.9(14) . .
N15B C11B S1B 125.5(16) . .
C11B N12B C13B 109.4(14) . .
C11B N12B B1B 127.6(14) . .
C13B N12B B1B 121.7(12) . .
C14B C13B N12B 107.6(14) . .
C13B C14B N15B 106.6(13) . .
C14B N15B C11B 110.5(15) . .
C14B N15B C16B 125.9(13) . .
C11B N15B C16B 123.5(15) . .
N22B C21B N25B 106.2(12) . .
N22B C21B S2B 126.0(11) . .
N25B C21B S2B 127.8(12) . .
C21B N22B C23B 107.0(14) . .
C21B N22B B1B 128.8(12) . .
C23B N22B B1B 123.4(15) . .
C24B C23B N22B 108.5(16) . .
N25B C24B C23B 106.9(14) . .
C24B N25B C21B 111.3(15) . .
C24B N25B C26B 125.6(19) . .
C21B N25B C26B 123.1(18) . .
C3S O1S C3S 104(4) 6_575 .
C3S O1S C1S 111(2) 6_575 .
C3S O1S C1S 111(2) . .
C2S C1S O1S 129(3) . .
C4S C3S O1S 122(4) . .

loop_
_geom_bond_atom_site_label_1
_geom_bond_atom_site_label_2
_geom_bond_distance
_geom_bond_site_symmetry_2
Cr1A C1A 2.244(7) 6_575
Cr1A C1A 2.244(7) .
Cr1A C2A 2.248(7) 6_575
Cr1A C2A 2.248(7) .
Cr1A C3A 2.258(9) .
Cr1A S1A 2.385(2) .
Cr1A S1A 2.385(2) 6_575
Cr1A Br1A 2.4544(17) .
S1A C11A 1.722(7) .
B1A N12A 1.562(9) 6_575
B1A N12A 1.562(9) .
C1A C2A 1.416(10) .
C1A C1A 1.424(19) 6_575
C1A C4A 1.487(11) .
C2A C3A 1.408(10) .
C2A C5A 1.489(13) .
C3A C2A 1.408(10) 6_575
C3A C6A 1.505(14) .
C11A N12A 1.332(9) .
C11A N15A 1.342(9) .
N12A C13A 1.383(9) .
C13A C14A 1.316(12) .
C14A N15A 1.364(10) .
N15A C16A 1.453(11) .
Cr1B C1B 2.265(6) 6_565
Cr1B C1B 2.265(6) .
Cr1B C2B 2.275(10) 6_565
Cr1B C2B 2.275(7) .
Cr1B C5B 2.278(15) 6_565
Cr1B C5B 2.278(7) .
Cr1B C3B 2.294(13) 6_565
Cr1B C3B 2.294(8) .
Cr1B C4B 2.296(12) 6_565
Cr1B C4B 2.296(9) .
Cr1B S1B 2.365(6) .
Cr1B S1B 2.365(6) 6_565
S2B C21B 1.675(14) 6_565
S2B C21B 1.675(14) .
S1B C11B 1.69(2) .
B1B N22B 1.54(2) .
B1B N12B 1.57(2) .
C1B C2B 1.420(4) .
C1B C5B 1.421(4) .
C1B C6B 1.474(4) .
C2B C3B 1.421(4) .
C2B C7B 1.510(4) .
C3B C4B 1.421(4) .
C3B C8B 1.510(4) .
C4B C5B 1.421(4) .
C4B C9B 1.510(4) .
C5B C10B 1.510(4) .
C11B N12B 1.34(2) .
C11B N15B 1.37(2) .
N12B C13B 1.392(18) .
C13B C14B 1.35(2) .
C14B N15B 1.37(2) .
N15B C16B 1.473(19) .
C21B N22B 1.36(2) .
C21B N25B 1.367(19) .
N22B C23B 1.379(17) .
C23B C24B 1.36(3) .
C24B N25B 1.31(3) .
N25B C26B 1.50(3) .
O1S C3S 1.31(3) 6_575
O1S C3S 1.31(3) .
O1S C1S 1.33(3) .
C1S C2S 1.27(4) .
C3S C4S 1.30(4) .
